data_7712788
loop_
_publ_author_name
'Katzenmayer, Markus'
'Kracht, Felix'
'Maichle-Moessmer, Caecilia'
'Anwander, Reiner'

_publ_section_title
;
 Potential precursors for terminal ytterbium(II) imide complexes bearing
 the tris(3-tert-butyl-5-methylpyrazolyl)hydroborato ligand
;
_journal_name_full 'Dalton Transactions'
_journal_paper_doi 10.1039/D3DT00861D
_journal_year 2023
_chemical_formula_sum 'C40 H66 B Eu N7 O'
_chemical_formula_weight 823.76
_chemical_properties_physical Air-sensitive,Moisture-sensitive
_space_group_crystal_system monoclinic
_space_group_IT_number 4
_space_group_name_Hall 'P 2yb'
_space_group_name_H-M_alt 'P 1 21 1'
_atom_sites_solution_hydrogens mixed
_audit_creation_method SHELXL-2018/3
_audit_update_record
;
2023-03-14 deposited with the CCDC.	2023-04-18 downloaded from the CCDC.
;
_cell_angle_alpha 90
_cell_angle_beta 93.396(16)
_cell_angle_gamma 90
_cell_formula_units_Z 2
_cell_length_a 9.934(6)
_cell_length_b 16.980(10)
_cell_length_c 12.308(8)
_cell_measurement_reflns_used 641
_cell_measurement_temperature 100(2)
_cell_measurement_theta_max 30.30
_cell_measurement_theta_min 2.531
_cell_volume 2072(2)
_computing_cell_refinement 'SAINT V8.40B (Bruker Nano, Inc., 2019)'
_computing_data_collection 'APEX3 v2019.11-0'
_computing_data_reduction 'SAINT V8.40B (Bruker Nano, Inc., 2019)'
_computing_structure_refinement 'SHELXL-2018/3 (Sheldrick, 2018)'
_computing_structure_solution 'SHELXT 2018/2 (Sheldrick, 2018)'
_diffrn_ambient_temperature 100(2)
_diffrn_measured_fraction_theta_full 0.999
_diffrn_measured_fraction_theta_max 1.000
_diffrn_measurement_device_type 'Bruker APEX II DUO'
_diffrn_measurement_method 'omega scans'
_diffrn_radiation_type MoK\a
_diffrn_radiation_wavelength 0.71073
_diffrn_reflns_av_R_equivalents 0.0438
_diffrn_reflns_av_unetI/netI 0.0382
_diffrn_reflns_Laue_measured_fraction_full 0.999
_diffrn_reflns_Laue_measured_fraction_max 1.000
_diffrn_reflns_limit_h_max 14
_diffrn_reflns_limit_h_min -14
_diffrn_reflns_limit_k_max 24
_diffrn_reflns_limit_k_min -24
_diffrn_reflns_limit_l_max 17
_diffrn_reflns_limit_l_min -15
_diffrn_reflns_number 55048
_diffrn_reflns_point_group_measured_fraction_full 0.999
_diffrn_reflns_point_group_measured_fraction_max 1.000
_diffrn_reflns_theta_full 25.242
_diffrn_reflns_theta_max 30.507
_diffrn_reflns_theta_min 1.657
_diffrn_source 'ImuS-focus sealed tube'
_exptl_absorpt_coefficient_mu 1.551
_exptl_absorpt_correction_type multi-scan
_exptl_absorpt_process_details 'sadabs V2012/1 (Bruker AXS Inc.)'
_exptl_crystal_colour yellow
_exptl_crystal_density_diffrn 1.320
_exptl_crystal_description plate
_exptl_crystal_F_000 862
_exptl_crystal_size_max 0.190
_exptl_crystal_size_mid 0.088
_exptl_crystal_size_min 0.033
_exptl_transmission_factor_max 0.7465
_exptl_transmission_factor_min 0.6333
_refine_diff_density_max 2.226
_refine_diff_density_min -0.932
_refine_diff_density_rms 0.087
_refine_ls_abs_structure_details
;
 Refined as an inversion twin.
;
_refine_ls_abs_structure_Flack 0.51(3)
_refine_ls_extinction_method none
_refine_ls_goodness_of_fit_ref 1.041
_refine_ls_hydrogen_treatment mixed
_refine_ls_matrix_type full
_refine_ls_number_parameters 737
_refine_ls_number_reflns 12637
_refine_ls_number_restraints 1714
_refine_ls_restrained_S_all 1.017
_refine_ls_R_factor_all 0.0378
_refine_ls_R_factor_gt 0.0305
_refine_ls_shift/su_max 0.412
_refine_ls_shift/su_mean 0.023
_refine_ls_structure_factor_coef Fsqd
_refine_ls_weighting_details 'w=1/[\s^2^(Fo^2^)+(0.0191P)^2^+2.3773P] where P=(Fo^2^+2Fc^2^)/3'
_refine_ls_weighting_scheme calc
_refine_ls_wR_factor_gt 0.0635
_refine_ls_wR_factor_ref 0.0675
_reflns_Friedel_coverage 0.940
_reflns_Friedel_fraction_full 0.999
_reflns_Friedel_fraction_max 1.000
_reflns_number_gt 11183
_reflns_number_total 12637
_reflns_threshold_expression 'I > 2\s(I)'
_cod_data_source_file d3dt00861d2.cif
_cod_data_source_block 1-thf-Eu_mo_MK154_0m_b
_cod_original_cell_volume 2073(2)
_cod_original_sg_symbol_H-M 'P 21'
_cod_database_code 7712788
_shelx_shelxl_version_number 2018/3
_shelx_space_group_comment
;
The symmetry employed for this shelxl refinement is uniquely defined
by the following loop, which should always be used as a source of
symmetry information in preference to the above space-group names.
They are only intended as comments.
;
_shelx_estimated_absorpt_t_min 0.757
_shelx_estimated_absorpt_t_max 0.950

loop_
_space_group_symop_operation_xyz
'x, y, z'
'-x, y+1/2, -z'

loop_
_atom_site_label
_atom_site_type_symbol
_atom_site_fract_x
_atom_site_fract_y
_atom_site_fract_z
_atom_site_U_iso_or_equiv
_atom_site_adp_type
_atom_site_occupancy
_atom_site_site_symmetry_order
_atom_site_calc_flag
_atom_site_refinement_flags_posn
_atom_site_refinement_flags_adp
_atom_site_refinement_flags_occupancy
_atom_site_disorder_assembly
_atom_site_disorder_group
Eu1 Eu 0.50096(2) 0.50186(17) 0.66606(2) 0.01955(5) Uani 1 1 d . . . . .
O1 O 0.3197(3) 0.5036(10) 0.80877(19) 0.0289(6) Uani 1 1 d . U . . .
N1 N 0.3323(11) 0.4252(6) 0.4375(10) 0.0196(17) Uani 1 1 d . U . . .
N2 N 0.3656(12) 0.4003(6) 0.5409(10) 0.0179(17) Uani 1 1 d . U . . .
N3 N 0.3310(12) 0.5770(7) 0.4376(10) 0.0205(17) Uani 1 1 d . U . . .
N4 N 0.3643(12) 0.6028(6) 0.5428(10) 0.0208(18) Uani 1 1 d . U . . .
N5 N 0.5418(2) 0.5016(9) 0.39020(19) 0.0175(4) Uani 1 1 d . U . . .
N6 N 0.6240(3) 0.5008(11) 0.4844(2) 0.0200(5) Uani 1 1 d . U . . .
C1 C 0.3036(13) 0.3285(6) 0.5478(12) 0.0265(18) Uani 1 1 d . U . . .
C2 C 0.2463(14) 0.3065(7) 0.4599(10) 0.048(3) Uani 1 1 d . U . . .
H2 H 0.200419 0.258042 0.446586 0.058 Uiso 1 1 calc R U . . .
C3 C 0.2628(14) 0.3677(8) 0.3843(11) 0.039(2) Uani 1 1 d . U . . .
C8 C 0.2197(13) 0.3667(7) 0.2706(8) 0.071(4) Uani 1 1 d . U . . .
H8A H 0.169569 0.318100 0.253798 0.106 Uiso 1 1 calc R U . . .
H8B H 0.298729 0.369204 0.226731 0.106 Uiso 1 1 calc R U . . .
H8C H 0.161408 0.412226 0.253946 0.106 Uiso 1 1 calc R U . . .
C9 C 0.3130(14) 0.6738(7) 0.5534(12) 0.0281(19) Uani 1 1 d . U . . .
C10 C 0.2298(12) 0.6913(7) 0.4476(9) 0.0360(17) Uani 1 1 d . U . . .
H10 H 0.176489 0.736722 0.431496 0.043 Uiso 1 1 calc R U . . .
C11 C 0.2472(13) 0.6303(8) 0.3832(12) 0.0335(17) Uani 1 1 d . U . . .
C16 C 0.1846(10) 0.6126(6) 0.2656(8) 0.0415(18) Uani 1 1 d . U . . .
H16A H 0.124228 0.655686 0.241788 0.062 Uiso 1 1 calc R U . . .
H16B H 0.133492 0.563218 0.266244 0.062 Uiso 1 1 calc R U . . .
H16C H 0.256981 0.607703 0.215233 0.062 Uiso 1 1 calc R U . . .
C17 C 0.7513(3) 0.5002(12) 0.4531(3) 0.0241(7) Uani 1 1 d . U . . .
C18 C 0.7516(3) 0.5020(14) 0.3401(3) 0.0300(7) Uani 1 1 d . U . . .
H18 H 0.828250 0.502379 0.297384 0.036 Uiso 1 1 calc R U . . .
C19 C 0.6183(3) 0.5033(15) 0.3028(3) 0.0257(8) Uani 1 1 d . U . . .
C20 C 0.8708(4) 0.5043(11) 0.5365(3) 0.0339(8) Uani 1 1 d . U . . .
C24 C 0.5615(5) 0.4967(17) 0.1877(3) 0.050(2) Uani 1 1 d . U . . .
H24A H 0.634920 0.488026 0.139315 0.075 Uiso 1 1 calc R U . . .
H24B H 0.513935 0.545523 0.166867 0.075 Uiso 1 1 calc R U . . .
H24C H 0.498345 0.452387 0.181561 0.075 Uiso 1 1 calc R U . . .
C37 C 0.3424(6) 0.4877(6) 0.9251(4) 0.045(2) Uani 1 1 d . U . . .
H37A H 0.403365 0.441693 0.932793 0.055 Uiso 0.53(2) 1 calc R U P A 1
H37B H 0.392114 0.533288 0.957680 0.055 Uiso 0.53(2) 1 calc R U P A 1
H37C H 0.438716 0.492886 0.949534 0.055 Uiso 0.47(2) 1 calc R U P A 2
H37D H 0.309407 0.434860 0.944694 0.055 Uiso 0.47(2) 1 calc R U P A 2
B1 B 0.3865(3) 0.5033(15) 0.3870(3) 0.0180(7) Uani 1 1 d . U . . .
H1 H 0.353(3) 0.512(4) 0.305(3) 0.010(11) Uiso 1 1 d . . . . .
N7 N 0.6568(19) 0.5239(10) 0.8275(14) 0.024(2) Uani 0.665(7) 1 d D U P B 1
H7 H 0.665(12) 0.575(3) 0.819(12) 0.029 Uiso 0.665(7) 1 d D U P B 1
C4 C 0.3181(19) 0.2752(11) 0.6397(19) 0.024(3) Uani 0.574(18) 1 d D U P C 1
C5 C 0.385(3) 0.1995(13) 0.602(2) 0.028(4) Uani 0.574(18) 1 d D U P C 1
H5A H 0.394061 0.162195 0.662791 0.043 Uiso 0.574(18) 1 calc R U P C 1
H5B H 0.474689 0.211898 0.577292 0.043 Uiso 0.574(18) 1 calc R U P C 1
H5C H 0.329629 0.176067 0.542045 0.043 Uiso 0.574(18) 1 calc R U P C 1
C6 C 0.177(2) 0.258(2) 0.683(2) 0.035(5) Uani 0.574(18) 1 d D U P C 1
H6A H 0.187658 0.225857 0.749325 0.052 Uiso 0.574(18) 1 calc R U P C 1
H6B H 0.121954 0.228646 0.627486 0.052 Uiso 0.574(18) 1 calc R U P C 1
H6C H 0.132060 0.307332 0.699074 0.052 Uiso 0.574(18) 1 calc R U P C 1
C7 C 0.405(3) 0.3116(15) 0.732(2) 0.029(4) Uani 0.574(18) 1 d D U P C 1
H7A H 0.491042 0.328684 0.704951 0.043 Uiso 0.574(18) 1 calc R U P C 1
H7B H 0.421802 0.272574 0.789968 0.043 Uiso 0.574(18) 1 calc R U P C 1
H7C H 0.358189 0.357142 0.761099 0.043 Uiso 0.574(18) 1 calc R U P C 1
C12 C 0.318(2) 0.7281(14) 0.644(2) 0.031(3) Uani 0.574(18) 1 d D U P C 1
C13 C 0.391(3) 0.8042(15) 0.613(3) 0.037(5) Uani 0.574(18) 1 d D U P C 1
H13A H 0.411582 0.836043 0.678205 0.055 Uiso 0.574(18) 1 calc R U P C 1
H13B H 0.333360 0.834257 0.560763 0.055 Uiso 0.574(18) 1 calc R U P C 1
H13C H 0.475572 0.790591 0.579695 0.055 Uiso 0.574(18) 1 calc R U P C 1
C14 C 0.176(2) 0.751(2) 0.676(2) 0.035(4) Uani 0.574(18) 1 d D U P C 1
H14A H 0.183421 0.791720 0.732965 0.053 Uiso 0.574(18) 1 calc R U P C 1
H14B H 0.131148 0.704571 0.704449 0.053 Uiso 0.574(18) 1 calc R U P C 1
H14C H 0.124045 0.771350 0.612533 0.053 Uiso 0.574(18) 1 calc R U P C 1
C15 C 0.403(3) 0.6870(19) 0.734(2) 0.034(5) Uani 0.574(18) 1 d D U P C 1
H15A H 0.407449 0.719945 0.799520 0.052 Uiso 0.574(18) 1 calc R U P C 1
H15B H 0.494161 0.678434 0.710149 0.052 Uiso 0.574(18) 1 calc R U P C 1
H15C H 0.361865 0.636232 0.750232 0.052 Uiso 0.574(18) 1 calc R U P C 1
C25 C 0.7453(15) 0.5064(17) 0.9108(11) 0.0219(15) Uani 0.665(7) 1 d . U P B 1
C23 C 1.0004(6) 0.5117(7) 0.4840(5) 0.0293(18) Uani 0.665(7) 1 d . U P B 1
H23A H 1.074922 0.499386 0.537060 0.044 Uiso 0.665(7) 1 calc R U P B 1
H23B H 1.010523 0.565666 0.457478 0.044 Uiso 0.665(7) 1 calc R U P B 1
H23C H 1.001671 0.474909 0.422730 0.044 Uiso 0.665(7) 1 calc R U P B 1
C22 C 0.8732(11) 0.4198(6) 0.5980(9) 0.029(2) Uani 0.665(7) 1 d . U P B 1
H22A H 0.946951 0.418987 0.654504 0.044 Uiso 0.665(7) 1 calc R U P B 1
H22B H 0.886716 0.377805 0.545214 0.044 Uiso 0.665(7) 1 calc R U P B 1
H22C H 0.787198 0.411636 0.631550 0.044 Uiso 0.665(7) 1 calc R U P B 1
C21 C 0.8603(18) 0.5682(10) 0.6188(15) 0.033(3) Uani 0.665(7) 1 d . U P B 1
H21A H 0.943956 0.570625 0.664974 0.049 Uiso 0.665(7) 1 calc R U P B 1
H21B H 0.784441 0.557182 0.663886 0.049 Uiso 0.665(7) 1 calc R U P B 1
H21C H 0.845475 0.618720 0.581479 0.049 Uiso 0.665(7) 1 calc R U P B 1
C26 C 0.827(2) 0.5687(12) 0.9652(17) 0.0289(17) Uani 0.665(7) 1 d . U P B 1
C27 C 0.916(2) 0.5514(14) 1.0568(16) 0.034(2) Uani 0.665(7) 1 d . U P B 1
H27 H 0.969129 0.591278 1.092307 0.041 Uiso 0.665(7) 1 calc R U P B 1
C28 C 0.921(2) 0.4739(15) 1.092(2) 0.035(2) Uani 0.665(7) 1 d . U P B 1
H28 H 0.978230 0.460577 1.154225 0.042 Uiso 0.665(7) 1 calc R U P B 1
C29 C 0.847(2) 0.4159(15) 1.0391(15) 0.035(2) Uani 0.665(7) 1 d . U P B 1
H29 H 0.854174 0.363089 1.064168 0.042 Uiso 0.665(7) 1 calc R U P B 1
C30 C 0.762(2) 0.4331(14) 0.9512(18) 0.0299(18) Uani 0.665(7) 1 d . U P B 1
C31 C 0.813(2) 0.6560(12) 0.9290(18) 0.0366(19) Uani 0.665(7) 1 d . U P B 1
H31 H 0.794574 0.656424 0.848240 0.044 Uiso 0.665(7) 1 calc R U P B 1
C32 C 0.6968(16) 0.6921(7) 0.9781(12) 0.035(2) Uani 0.665(7) 1 d . U P B 1
H32A H 0.680491 0.744538 0.946920 0.053 Uiso 0.665(7) 1 calc R U P B 1
H32B H 0.715380 0.696609 1.056959 0.053 Uiso 0.665(7) 1 calc R U P B 1
H32C H 0.616914 0.659054 0.963214 0.053 Uiso 0.665(7) 1 calc R U P B 1
C33 C 0.941(2) 0.7061(14) 0.954(2) 0.052(3) Uani 0.665(7) 1 d . U P B 1
H33A H 0.922436 0.761241 0.935623 0.078 Uiso 0.665(7) 1 calc R U P B 1
H33B H 1.014629 0.686663 0.911707 0.078 Uiso 0.665(7) 1 calc R U P B 1
H33C H 0.968240 0.702174 1.032174 0.078 Uiso 0.665(7) 1 calc R U P B 1
C34 C 0.683(2) 0.3643(13) 0.9010(19) 0.042(2) Uani 0.665(7) 1 d . U P B 1
H34 H 0.605663 0.386682 0.854903 0.051 Uiso 0.665(7) 1 calc R U P B 1
C35 C 0.625(2) 0.3169(12) 0.9880(15) 0.086(6) Uani 0.665(7) 1 d . U P B 1
H35A H 0.580206 0.270143 0.955965 0.129 Uiso 0.665(7) 1 calc R U P B 1
H35B H 0.558388 0.348694 1.024590 0.129 Uiso 0.665(7) 1 calc R U P B 1
H35C H 0.696684 0.300657 1.041072 0.129 Uiso 0.665(7) 1 calc R U P B 1
C36 C 0.766(2) 0.3177(11) 0.8289(16) 0.093(5) Uani 0.665(7) 1 d . U P B 1
H36A H 0.716415 0.269988 0.805550 0.140 Uiso 0.665(7) 1 calc R U P B 1
H36B H 0.850408 0.302929 0.868391 0.140 Uiso 0.665(7) 1 calc R U P B 1
H36C H 0.784971 0.349166 0.764975 0.140 Uiso 0.665(7) 1 calc R U P B 1
C38 C 0.2436(18) 0.4745(12) 0.9829(13) 0.055(3) Uani 0.53(2) 1 d . U P A 1
H38A H 0.209928 0.523118 1.016337 0.066 Uiso 0.53(2) 1 calc R U P A 1
H38B H 0.265162 0.434639 1.039989 0.066 Uiso 0.53(2) 1 calc R U P A 1
C39 C 0.139(2) 0.4407(14) 0.8866(17) 0.045(3) Uani 0.53(2) 1 d . U P A 1
H39A H 0.147736 0.383028 0.878036 0.054 Uiso 0.53(2) 1 calc R U P A 1
H39B H 0.043998 0.453447 0.901013 0.054 Uiso 0.53(2) 1 calc R U P A 1
C40 C 0.184(2) 0.4849(18) 0.7861(18) 0.038(3) Uani 0.53(2) 1 d . U P A 1
H40A H 0.173092 0.451206 0.720542 0.045 Uiso 0.53(2) 1 calc R U P A 1
H40B H 0.129884 0.533390 0.773433 0.045 Uiso 0.53(2) 1 calc R U P A 1
N7A N 0.657(3) 0.4717(19) 0.825(2) 0.017(3) Uani 0.335(7) 1 d D U P B 2
H7D H 0.65(2) 0.421(4) 0.81(2) 0.020 Uiso 0.335(7) 1 d D U P B 2
C4A C 0.339(2) 0.2844(15) 0.668(2) 0.023(3) Uani 0.426(18) 1 d D U P C 2
C5A C 0.382(4) 0.1996(16) 0.643(3) 0.032(5) Uani 0.426(18) 1 d D U P C 2
H5AA H 0.378012 0.167287 0.708479 0.048 Uiso 0.426(18) 1 calc R U P C 2
H5AB H 0.473702 0.199741 0.618412 0.048 Uiso 0.426(18) 1 calc R U P C 2
H5AC H 0.320083 0.177786 0.585218 0.048 Uiso 0.426(18) 1 calc R U P C 2
C6A C 0.211(2) 0.2916(16) 0.732(2) 0.032(4) Uani 0.426(18) 1 d D U P C 2
H6A1 H 0.131934 0.275180 0.686057 0.048 Uiso 0.426(18) 1 calc R U P C 2
H6A2 H 0.199146 0.346474 0.754840 0.048 Uiso 0.426(18) 1 calc R U P C 2
H6A3 H 0.219231 0.257841 0.796940 0.048 Uiso 0.426(18) 1 calc R U P C 2
C7A C 0.458(4) 0.3168(19) 0.737(3) 0.029(5) Uani 0.426(18) 1 d D U P C 2
H7AA H 0.475391 0.283314 0.801532 0.043 Uiso 0.426(18) 1 calc R U P C 2
H7AB H 0.438363 0.370498 0.760404 0.043 Uiso 0.426(18) 1 calc R U P C 2
H7AC H 0.538514 0.317285 0.694444 0.043 Uiso 0.426(18) 1 calc R U P C 2
C12A C 0.336(3) 0.7187(18) 0.664(3) 0.033(3) Uani 0.426(18) 1 d D U P C 2
C13A C 0.360(4) 0.8065(18) 0.643(4) 0.041(6) Uani 0.426(18) 1 d D U P C 2
H13D H 0.380344 0.833514 0.712217 0.062 Uiso 0.426(18) 1 calc R U P C 2
H13E H 0.278055 0.829396 0.606920 0.062 Uiso 0.426(18) 1 calc R U P C 2
H13F H 0.435244 0.812811 0.595955 0.062 Uiso 0.426(18) 1 calc R U P C 2
C14A C 0.204(3) 0.725(2) 0.718(3) 0.038(5) Uani 0.426(18) 1 d D U P C 2
H14D H 0.214850 0.760974 0.780943 0.057 Uiso 0.426(18) 1 calc R U P C 2
H14E H 0.176242 0.673291 0.742964 0.057 Uiso 0.426(18) 1 calc R U P C 2
H14F H 0.134462 0.746414 0.666159 0.057 Uiso 0.426(18) 1 calc R U P C 2
C15A C 0.449(4) 0.687(3) 0.740(4) 0.033(6) Uani 0.426(18) 1 d D U P C 2
H15D H 0.469698 0.725033 0.798163 0.049 Uiso 0.426(18) 1 calc R U P C 2
H15E H 0.529562 0.678403 0.698842 0.049 Uiso 0.426(18) 1 calc R U P C 2
H15F H 0.420984 0.636997 0.771043 0.049 Uiso 0.426(18) 1 calc R U P C 2
C25A C 0.749(3) 0.4854(16) 0.917(3) 0.022(2) Uani 0.335(7) 1 d . U P B 2
C23A C 0.9850(19) 0.4430(12) 0.4539(18) 0.047(3) Uani 0.335(7) 1 d . U P B 2
H23D H 1.004344 0.471508 0.387313 0.070 Uiso 0.335(7) 1 calc R U P B 2
H23E H 0.940596 0.392993 0.434613 0.070 Uiso 0.335(7) 1 calc R U P B 2
H23F H 1.069492 0.432686 0.496647 0.070 Uiso 0.335(7) 1 calc R U P B 2
C22A C 0.850(2) 0.4449(14) 0.630(2) 0.020(3) Uani 0.335(7) 1 d . U P B 2
H22D H 0.935675 0.437622 0.672589 0.029 Uiso 0.335(7) 1 calc R U P B 2
H22E H 0.820219 0.394291 0.598669 0.029 Uiso 0.335(7) 1 calc R U P B 2
H22F H 0.782048 0.465248 0.676704 0.029 Uiso 0.335(7) 1 calc R U P B 2
C21A C 0.935(2) 0.5699(11) 0.5325(17) 0.048(3) Uani 0.335(7) 1 d . U P B 2
H21D H 0.895352 0.608171 0.581012 0.072 Uiso 0.335(7) 1 calc R U P B 2
H21E H 0.928202 0.590109 0.457742 0.072 Uiso 0.335(7) 1 calc R U P B 2
H21F H 1.029888 0.561541 0.555556 0.072 Uiso 0.335(7) 1 calc R U P B 2
C26A C 0.758(4) 0.572(2) 0.955(3) 0.020(2) Uani 0.335(7) 1 d . U P B 2
C27A C 0.849(3) 0.588(2) 1.048(2) 0.022(3) Uani 0.335(7) 1 d . U P B 2
H27A H 0.855266 0.640107 1.076802 0.026 Uiso 0.335(7) 1 calc R U P B 2
C28A C 0.930(4) 0.526(3) 1.096(3) 0.026(3) Uani 0.335(7) 1 d . U P B 2
H28A H 0.992225 0.535132 1.156227 0.032 Uiso 0.335(7) 1 calc R U P B 2
C29A C 0.911(4) 0.451(3) 1.049(3) 0.030(3) Uani 0.335(7) 1 d . U P B 2
H29A H 0.965595 0.410680 1.081085 0.036 Uiso 0.335(7) 1 calc R U P B 2
C30A C 0.830(4) 0.429(2) 0.965(3) 0.027(2) Uani 0.335(7) 1 d . U P B 2
C31A C 0.675(3) 0.6362(18) 0.901(3) 0.019(2) Uani 0.335(7) 1 d . U P B 2
H31A H 0.616546 0.612680 0.841089 0.023 Uiso 0.335(7) 1 calc R U P B 2
C32A C 0.759(2) 0.6992(11) 0.8554(14) 0.022(3) Uani 0.335(7) 1 d . U P B 2
H32D H 0.700785 0.738518 0.818439 0.032 Uiso 0.335(7) 1 calc R U P B 2
H32E H 0.818785 0.676049 0.803128 0.032 Uiso 0.335(7) 1 calc R U P B 2
H32F H 0.814246 0.724590 0.914305 0.032 Uiso 0.335(7) 1 calc R U P B 2
C33A C 0.5837(18) 0.6716(12) 0.9872(16) 0.025(3) Uani 0.335(7) 1 d . U P B 2
H33D H 0.528532 0.713954 0.953716 0.037 Uiso 0.335(7) 1 calc R U P B 2
H33E H 0.640105 0.692894 1.048384 0.037 Uiso 0.335(7) 1 calc R U P B 2
H33F H 0.524844 0.630419 1.013673 0.037 Uiso 0.335(7) 1 calc R U P B 2
C34A C 0.818(4) 0.351(2) 0.930(3) 0.029(3) Uani 0.335(7) 1 d . U P B 2
H34A H 0.809905 0.353785 0.848679 0.035 Uiso 0.335(7) 1 calc R U P B 2
C35A C 0.690(3) 0.2943(18) 0.963(3) 0.047(5) Uani 0.335(7) 1 d . U P B 2
H35D H 0.689369 0.245863 0.919471 0.071 Uiso 0.335(7) 1 calc R U P B 2
H35E H 0.605333 0.322794 0.947963 0.071 Uiso 0.335(7) 1 calc R U P B 2
H35F H 0.700476 0.281022 1.040310 0.071 Uiso 0.335(7) 1 calc R U P B 2
C36A C 0.943(4) 0.298(2) 0.956(3) 0.043(6) Uani 0.335(7) 1 d . U P B 2
H36D H 0.938044 0.251160 0.909826 0.064 Uiso 0.335(7) 1 calc R U P B 2
H36E H 0.945096 0.281973 1.032912 0.064 Uiso 0.335(7) 1 calc R U P B 2
H36F H 1.025044 0.327693 0.943041 0.064 Uiso 0.335(7) 1 calc R U P B 2
C38A C 0.2561(19) 0.5539(12) 0.9715(15) 0.047(3) Uani 0.47(2) 1 d . U P A 2
H38C H 0.215753 0.535364 1.038576 0.057 Uiso 0.47(2) 1 calc R U P A 2
H38D H 0.313690 0.600068 0.990469 0.057 Uiso 0.47(2) 1 calc R U P A 2
C39A C 0.158(2) 0.5749(15) 0.897(2) 0.044(3) Uani 0.47(2) 1 d . U P A 2
H39C H 0.166770 0.630904 0.876508 0.052 Uiso 0.47(2) 1 calc R U P A 2
H39D H 0.067706 0.566908 0.925999 0.052 Uiso 0.47(2) 1 calc R U P A 2
C40A C 0.176(2) 0.5214(19) 0.799(2) 0.035(3) Uani 0.47(2) 1 d . U P A 2
H40C H 0.120956 0.472850 0.803450 0.042 Uiso 0.47(2) 1 calc R U P A 2
H40D H 0.150662 0.548881 0.729981 0.042 Uiso 0.47(2) 1 calc R U P A 2

loop_
_atom_site_aniso_label
_atom_site_aniso_U_11
_atom_site_aniso_U_22
_atom_site_aniso_U_33
_atom_site_aniso_U_23
_atom_site_aniso_U_13
_atom_site_aniso_U_12
Eu1 0.02120(8) 0.02223(8) 0.01476(7) -0.0002(3) -0.00273(5) 0.0001(3)
O1 0.0271(11) 0.0371(17) 0.0225(11) 0.000(4) 0.0016(9) 0.006(4)
N1 0.020(4) 0.020(3) 0.019(3) -0.002(2) 0.001(3) -0.005(3)
N2 0.021(4) 0.011(3) 0.022(3) 0.001(2) 0.006(3) 0.002(3)
N3 0.021(4) 0.022(3) 0.018(3) 0.005(3) 0.001(3) 0.004(3)
N4 0.021(4) 0.021(3) 0.021(3) 0.000(3) 0.004(3) 0.002(3)
N5 0.0180(10) 0.0181(11) 0.0165(10) 0.000(4) 0.0014(8) 0.001(4)
N6 0.0170(11) 0.0218(13) 0.0210(11) 0.002(4) 0.0004(9) -0.001(4)
C1 0.032(4) 0.011(3) 0.038(3) 0.000(2) 0.018(3) -0.001(3)
C2 0.069(6) 0.028(4) 0.048(3) -0.002(3) 0.010(3) -0.033(4)
C3 0.053(5) 0.039(4) 0.026(3) -0.008(3) 0.004(3) -0.030(4)
C8 0.103(9) 0.075(7) 0.032(3) -0.005(4) -0.017(4) -0.061(6)
C9 0.029(4) 0.021(3) 0.036(3) 0.003(3) 0.011(3) 0.004(3)
C10 0.036(3) 0.031(3) 0.041(3) 0.021(2) 0.010(3) 0.012(3)
C11 0.028(3) 0.038(3) 0.035(3) 0.018(2) 0.001(2) 0.010(3)
C16 0.037(3) 0.050(5) 0.037(3) 0.016(3) -0.008(2) 0.007(3)
C17 0.0184(12) 0.0195(17) 0.0348(14) 0.002(4) 0.0043(10) 0.000(4)
C18 0.0231(14) 0.0331(17) 0.0352(15) 0.003(5) 0.0125(12) 0.004(5)
C19 0.0269(14) 0.029(2) 0.0222(13) 0.001(5) 0.0090(10) 0.002(5)
C20 0.0276(11) 0.0354(13) 0.0383(12) 0.0016(13) -0.0011(9) 0.0003(13)
C24 0.041(2) 0.092(6) 0.0182(15) 0.007(6) 0.0099(14) 0.006(8)
C37 0.044(2) 0.070(6) 0.0225(16) 0.000(2) 0.0024(15) 0.010(3)
B1 0.0174(13) 0.0212(16) 0.0155(13) 0.001(4) 0.0009(11) -0.002(3)
N7 0.024(3) 0.030(5) 0.020(3) -0.001(3) -0.003(2) -0.003(3)
C4 0.028(5) 0.011(4) 0.035(4) 0.000(3) 0.012(4) -0.004(3)
C5 0.039(8) 0.015(5) 0.031(7) -0.001(5) 0.003(6) 0.008(5)
C6 0.031(6) 0.034(9) 0.041(9) 0.013(8) 0.014(6) -0.004(6)
C7 0.035(8) 0.022(7) 0.030(6) 0.003(5) 0.011(6) -0.008(6)
C12 0.033(6) 0.021(5) 0.039(5) -0.002(4) 0.009(4) -0.001(4)
C13 0.041(9) 0.023(6) 0.048(13) 0.000(7) 0.013(9) -0.005(6)
C14 0.038(6) 0.035(8) 0.034(8) -0.005(7) 0.011(5) 0.004(6)
C15 0.044(10) 0.026(7) 0.034(7) -0.010(6) 0.004(7) 0.003(8)
C25 0.016(2) 0.036(3) 0.014(2) 0.000(3) 0.0043(19) 0.005(3)
C23 0.0228(19) 0.031(4) 0.034(2) 0.000(2) 0.0020(16) -0.001(2)
C22 0.026(3) 0.032(3) 0.030(3) 0.000(2) -0.005(2) -0.002(2)
C21 0.027(4) 0.036(3) 0.035(3) 0.001(2) -0.003(2) 0.001(2)
C26 0.027(3) 0.038(3) 0.021(3) -0.001(3) -0.002(3) 0.002(3)
C27 0.031(4) 0.044(3) 0.027(4) 0.000(4) -0.007(3) 0.002(4)
C28 0.029(4) 0.047(4) 0.029(4) 0.003(4) -0.001(3) 0.009(4)
C29 0.031(4) 0.047(4) 0.028(4) 0.003(4) 0.002(3) 0.008(4)
C30 0.026(4) 0.038(3) 0.026(3) 0.002(3) 0.003(3) 0.007(3)
C31 0.037(2) 0.037(2) 0.036(2) -0.0010(13) 0.0017(13) 0.0010(13)
C32 0.036(3) 0.034(3) 0.036(3) -0.003(2) 0.001(2) -0.001(2)
C33 0.050(4) 0.051(4) 0.054(5) -0.001(3) -0.001(3) -0.007(3)
C34 0.046(5) 0.039(4) 0.041(4) 0.004(3) -0.010(3) 0.002(3)
C35 0.103(13) 0.092(12) 0.062(8) 0.022(7) -0.001(8) -0.033(10)
C36 0.082(8) 0.086(9) 0.112(10) -0.057(8) 0.010(8) 0.000(7)
C38 0.047(4) 0.084(9) 0.034(4) -0.011(5) 0.008(3) -0.011(5)
C39 0.037(5) 0.062(7) 0.037(5) -0.011(5) 0.011(4) -0.006(5)
C40 0.026(3) 0.051(6) 0.036(5) -0.007(5) 0.003(3) 0.005(5)
N7A 0.017(5) 0.022(6) 0.010(4) 0.001(5) -0.004(4) 0.004(5)
C4A 0.029(5) 0.009(4) 0.033(4) -0.002(4) 0.011(4) -0.004(4)
C5A 0.051(11) 0.016(5) 0.030(9) -0.002(6) 0.001(9) 0.008(6)
C6A 0.030(6) 0.037(8) 0.030(7) 0.002(6) 0.009(5) -0.005(5)
C7A 0.041(8) 0.017(7) 0.029(8) 0.010(6) 0.002(6) -0.012(7)
C12A 0.037(6) 0.024(5) 0.039(5) -0.004(4) 0.004(5) 0.008(5)
C13A 0.047(11) 0.029(6) 0.047(13) 0.001(6) -0.014(9) 0.001(6)
C14A 0.040(8) 0.039(11) 0.036(10) -0.010(8) 0.005(7) 0.009(7)
C15A 0.036(9) 0.031(10) 0.031(9) -0.005(8) 0.001(8) 0.002(9)
C25A 0.019(4) 0.032(3) 0.014(4) 0.000(4) -0.006(4) 0.002(4)
C23A 0.044(4) 0.050(4) 0.047(4) 0.000(3) 0.005(3) 0.005(3)
C22A 0.016(4) 0.021(3) 0.022(3) -0.009(2) -0.001(2) 0.003(2)
C21A 0.048(4) 0.045(3) 0.050(4) 0.003(3) 0.000(3) -0.008(2)
C26A 0.013(4) 0.030(3) 0.016(4) 0.002(3) -0.002(4) 0.001(3)
C27A 0.016(5) 0.033(5) 0.017(5) 0.007(4) -0.005(4) -0.003(5)
C28A 0.021(5) 0.038(4) 0.019(5) 0.008(5) -0.007(4) 0.003(5)
C29A 0.027(5) 0.039(4) 0.022(4) 0.007(5) -0.005(4) 0.004(5)
C30A 0.023(4) 0.038(4) 0.019(4) 0.007(4) -0.002(4) 0.008(4)
C31A 0.019(3) 0.019(3) 0.019(3) -0.0007(14) 0.0004(14) 0.0002(13)
C32A 0.023(3) 0.019(3) 0.022(3) -0.003(2) 0.003(2) -0.001(2)
C33A 0.023(4) 0.027(4) 0.025(3) 0.001(2) 0.004(2) 0.003(2)
C34A 0.030(5) 0.036(4) 0.021(5) 0.011(4) -0.012(4) 0.014(4)
C35A 0.041(7) 0.054(9) 0.048(11) 0.022(9) 0.013(8) 0.015(7)
C36A 0.044(8) 0.047(10) 0.035(10) -0.001(7) -0.022(7) 0.028(7)
C38A 0.045(5) 0.061(7) 0.037(5) -0.008(5) 0.011(4) 0.001(5)
C39A 0.042(6) 0.050(7) 0.040(5) -0.001(5) 0.017(4) 0.007(5)
C40A 0.027(3) 0.044(6) 0.035(5) 0.000(5) 0.000(3) 0.007(5)

loop_
_atom_type_symbol
_atom_type_description
_atom_type_scat_dispersion_real
_atom_type_scat_dispersion_imag
_atom_type_scat_source
C C 0.0033 0.0016 'International Tables Vol C Tables 4.2.6.8 and 6.1.1.4'
H H 0.0000 0.0000 'International Tables Vol C Tables 4.2.6.8 and 6.1.1.4'
B B 0.0013 0.0007 'International Tables Vol C Tables 4.2.6.8 and 6.1.1.4'
Eu Eu -0.1578 3.6682 'International Tables Vol C Tables 4.2.6.8 and 6.1.1.4'
N N 0.0061 0.0033 'International Tables Vol C Tables 4.2.6.8 and 6.1.1.4'
O O 0.0106 0.0060 'International Tables Vol C Tables 4.2.6.8 and 6.1.1.4'

loop_
_geom_angle_atom_site_label_1
_geom_angle_atom_site_label_2
_geom_angle_atom_site_label_3
_geom_angle
_geom_angle_site_symmetry_1
_geom_angle_site_symmetry_3
_geom_angle_publ_flag
N7 Eu1 O1 83.2(5) . . ?
N7A Eu1 O1 84.1(8) . . ?
N7 Eu1 N6 112.7(5) . . ?
N7A Eu1 N6 111.7(8) . . ?
O1 Eu1 N6 163.88(8) . . ?
N7 Eu1 N4 130.2(5) . . ?
N7A Eu1 N4 150.8(8) . . ?
O1 Eu1 N4 91.6(4) . . ?
N6 Eu1 N4 76.2(4) . . ?
N7 Eu1 N2 147.5(5) . . ?
N7A Eu1 N2 127.0(8) . . ?
O1 Eu1 N2 93.0(4) . . ?
N6 Eu1 N2 75.1(4) . . ?
N4 Eu1 N2 81.95(9) . . ?
C40 O1 C37 104.2(10) . . ?
C40A O1 C37 102.2(10) . . ?
C40 O1 Eu1 124.3(9) . . ?
C40A O1 Eu1 131.7(10) . . ?
C37 O1 Eu1 126.1(3) . . ?
C3 N1 N2 108.6(11) . . ?
C3 N1 B1 126.8(11) . . ?
N2 N1 B1 124.1(9) . . ?
N1 N2 C1 104.4(11) . . ?
N1 N2 Eu1 115.5(8) . . ?
C1 N2 Eu1 139.7(9) . . ?
C11 N3 N4 110.5(12) . . ?
C11 N3 B1 124.6(11) . . ?
N4 N3 B1 124.8(9) . . ?
C9 N4 N3 108.0(11) . . ?
C9 N4 Eu1 137.1(10) . . ?
N3 N4 Eu1 114.9(8) . . ?
C19 N5 N6 109.7(3) . . ?
C19 N5 B1 125.9(3) . . ?
N6 N5 B1 124.3(2) . . ?
C17 N6 N5 106.2(3) . . ?
C17 N6 Eu1 137.9(2) . . ?
N5 N6 Eu1 115.90(18) . . ?
C2 C1 N2 113.3(12) . . ?
C2 C1 C4 120.5(12) . . ?
N2 C1 C4 125.5(13) . . ?
C2 C1 C4A 133.7(13) . . ?
N2 C1 C4A 112.4(13) . . ?
C1 C2 C3 106.6(11) . . ?
N1 C3 C2 106.9(12) . . ?
N1 C3 C8 126.6(12) . . ?
C2 C3 C8 126.4(11) . . ?
N4 C9 C12 131.4(15) . . ?
N4 C9 C10 106.6(12) . . ?
C12 C9 C10 121.8(13) . . ?
N4 C9 C12A 119.5(15) . . ?
C10 C9 C12A 133.7(14) . . ?
C11 C10 C9 106.0(10) . . ?
C10 C11 N3 108.7(12) . . ?
C10 C11 C16 130.2(11) . . ?
N3 C11 C16 121.1(12) . . ?
N6 C17 C18 110.2(3) . . ?
N6 C17 C20 121.0(3) . . ?
C18 C17 C20 128.6(3) . . ?
C19 C18 C17 105.9(3) . . ?
N5 C19 C18 108.0(3) . . ?
N5 C19 C24 123.5(4) . . ?
C18 C19 C24 128.0(4) . . ?
C23 C20 C21 109.5(12) . . ?
C21A C20 C17 112.4(14) . . ?
C23 C20 C17 111.9(4) . . ?
C21 C20 C17 114.0(12) . . ?
C21A C20 C22A 132.9(13) . . ?
C17 C20 C22A 109.7(13) . . ?
C23 C20 C22 106.8(10) . . ?
C21 C20 C22 109.0(8) . . ?
C17 C20 C22 105.2(12) . . ?
C21A C20 C23A 98.2(12) . . ?
C17 C20 C23A 94.6(9) . . ?
C22A C20 C23A 98.6(14) . . ?
C38 C37 O1 120.2(9) . . ?
O1 C37 C38A 99.9(10) . . ?
N3 B1 N5 113.1(13) . . ?
N3 B1 N1 113.1(3) . . ?
N5 B1 N1 109.8(13) . . ?
C25 N7 Eu1 158.4(16) . . ?
C1 C4 C7 110.8(16) . . ?
C1 C4 C5 108.3(17) . . ?
C7 C4 C5 109(2) . . ?
C1 C4 C6 109.6(17) . . ?
C7 C4 C6 108(2) . . ?
C5 C4 C6 111(2) . . ?
C9 C12 C15 105.2(19) . . ?
C9 C12 C14 112(2) . . ?
C15 C12 C14 114(2) . . ?
C9 C12 C13 110(2) . . ?
C15 C12 C13 109(3) . . ?
C14 C12 C13 108(2) . . ?
N7 C25 C30 123(2) . . ?
N7 C25 C26 120(2) . . ?
C30 C25 C26 116.5(16) . . ?
C27 C26 C25 120.9(19) . . ?
C27 C26 C31 117.6(19) . . ?
C25 C26 C31 121.5(19) . . ?
C28 C27 C26 117(2) . . ?
C29 C28 C27 121(2) . . ?
C30 C29 C28 121(2) . . ?
C25 C30 C29 123(2) . . ?
C25 C30 C34 121(2) . . ?
C29 C30 C34 116(2) . . ?
C32 C31 C33 110.2(17) . . ?
C32 C31 C26 109.5(17) . . ?
C33 C31 C26 114.4(19) . . ?
C36 C34 C35 113.5(19) . . ?
C36 C34 C30 111.3(19) . . ?
C35 C34 C30 109.7(19) . . ?
C37 C38 C39 97.9(13) . . ?
C40 C39 C38 101.9(16) . . ?
O1 C40 C39 106.0(17) . . ?
C25A N7A Eu1 159(2) . . ?
C7A C4A C5A 104(3) . . ?
C7A C4A C6A 109(2) . . ?
C5A C4A C6A 115(2) . . ?
C7A C4A C1 117(2) . . ?
C5A C4A C1 107(2) . . ?
C6A C4A C1 106.3(19) . . ?
C15A C12A C14A 113(3) . . ?
C15A C12A C13A 110(3) . . ?
C14A C12A C13A 98(3) . . ?
C15A C12A C9 115(3) . . ?
C14A C12A C9 109(2) . . ?
C13A C12A C9 110(3) . . ?
C30A C25A N7A 125(3) . . ?
C30A C25A C26A 121(3) . . ?
N7A C25A C26A 115(2) . . ?
C27A C26A C31A 121(3) . . ?
C27A C26A C25A 116(3) . . ?
C31A C26A C25A 123(3) . . ?
C28A C27A C26A 120(4) . . ?
C29A C28A C27A 116(3) . . ?
C30A C29A C28A 130(4) . . ?
C29A C30A C25A 118(4) . . ?
C29A C30A C34A 123(4) . . ?
C25A C30A C34A 119(4) . . ?
C26A C31A C32A 113(3) . . ?
C26A C31A C33A 108(3) . . ?
C32A C31A C33A 110(2) . . ?
C30A C34A C36A 115(3) . . ?
C30A C34A C35A 122(3) . . ?
C36A C34A C35A 103(3) . . ?
C39A C38A C37 109.7(16) . . ?
C38A C39A C40A 105.3(19) . . ?
O1 C40A C39A 102.7(19) . . ?

loop_
_geom_bond_atom_site_label_1
_geom_bond_atom_site_label_2
_geom_bond_distance
_geom_bond_site_symmetry_2
_geom_bond_publ_flag
Eu1 N7 2.474(17) . ?
Eu1 N7A 2.48(3) . ?
Eu1 O1 2.589(3) . ?
Eu1 N6 2.610(3) . ?
Eu1 N4 2.616(12) . ?
Eu1 N2 2.629(12) . ?
O1 C40 1.40(2) . ?
O1 C40A 1.46(2) . ?
O1 C37 1.462(6) . ?
N1 C3 1.344(16) . ?
N1 N2 1.363(16) . ?
N1 B1 1.57(2) . ?
N2 C1 1.370(15) . ?
N3 C11 1.376(17) . ?
N3 N4 1.388(17) . ?
N3 B1 1.52(2) . ?
N4 C9 1.318(16) . ?
N5 C19 1.353(4) . ?
N5 N6 1.378(3) . ?
N5 B1 1.542(4) . ?
N6 C17 1.344(4) . ?
C1 C2 1.25(2) . ?
C1 C4 1.45(3) . ?
C1 C4A 1.68(4) . ?
C2 C3 1.411(15) . ?
C3 C8 1.439(15) . ?
C9 C12 1.45(3) . ?
C9 C10 1.529(19) . ?
C9 C12A 1.56(4) . ?
C10 C11 1.321(16) . ?
C11 C16 1.571(15) . ?
C17 C18 1.392(5) . ?
C17 C20 1.525(5) . ?
C18 C19 1.376(5) . ?
C19 C24 1.498(7) . ?
C20 C21A 1.29(2) . ?
C20 C23 1.480(7) . ?
C20 C21 1.49(2) . ?
C20 C22A 1.55(3) . ?
C20 C22 1.62(2) . ?
C20 C23A 1.88(2) . ?
C37 C38 1.266(17) . ?
C37 C38A 1.54(2) . ?
N7 C25 1.34(2) . ?
C4 C7 1.519(18) . ?
C4 C5 1.531(16) . ?
C4 C6 1.559(17) . ?
C12 C15 1.517(19) . ?
C12 C14 1.537(19) . ?
C12 C13 1.543(19) . ?
C25 C30 1.35(3) . ?
C25 C26 1.47(3) . ?
C26 C27 1.42(3) . ?
C26 C31 1.55(3) . ?
C27 C28 1.39(3) . ?
C28 C29 1.37(3) . ?
C29 C30 1.36(3) . ?
C30 C34 1.52(3) . ?
C31 C32 1.47(3) . ?
C31 C33 1.55(3) . ?
C34 C36 1.48(3) . ?
C34 C35 1.48(3) . ?
C38 C39 1.64(3) . ?
C39 C40 1.54(2) . ?
N7A C25A 1.43(4) . ?
C4A C7A 1.522(19) . ?
C4A C5A 1.537(19) . ?
C4A C6A 1.545(19) . ?
C12A C15A 1.51(2) . ?
C12A C14A 1.52(2) . ?
C12A C13A 1.53(2) . ?
C25A C30A 1.36(4) . ?
C25A C26A 1.55(5) . ?
C26A C27A 1.44(4) . ?
C26A C31A 1.49(5) . ?
C27A C28A 1.43(4) . ?
C28A C29A 1.41(6) . ?
C29A C30A 1.32(6) . ?
C30A C34A 1.41(6) . ?
C31A C32A 1.49(3) . ?
C31A C33A 1.56(3) . ?
C34A C36A 1.55(5) . ?
C34A C35A 1.66(5) . ?
C38A C39A 1.35(3) . ?
C39A C40A 1.53(3) . ?
